data_7229739
loop_
_publ_author_name
'Shen, Yali'
'Zhang, Limei'
'Sun, Peipei'
'Liu, Shuzhen'
'Jiang, Wenqing'
'Jia, Dingxian'

_publ_section_title
;
 Iodoargentates from clusters to 1D chains and 2D layers induced by
 solvated lanthanide complex cations: syntheses, crystal structures, and
 photoluminescence properties
;
_journal_issue 4
_journal_name_full CrystEngComm
_journal_page_first 520
_journal_paper_doi 10.1039/C7CE01833A
_journal_volume 20
_journal_year 2018
_chemical_formula_moiety 'C16 H48 Dy O8 S8, Ag7 I10'
_chemical_formula_sum 'C16 H48 Ag7 Dy I10 O8 S8'
_chemical_formula_weight 2811.61
_space_group_IT_number 14
_space_group_name_Hall '-P 2ybc'
_space_group_name_H-M_alt 'P 1 21/c 1'
_symmetry_cell_setting monoclinic
_symmetry_Int_Tables_number 14
_symmetry_space_group_name_Hall '-P 2ybc'
_symmetry_space_group_name_H-M 'P 1 21/c 1'
_atom_sites_solution_hydrogens geom
_atom_sites_solution_primary direct
_atom_sites_solution_secondary difmap
_audit_creation_method SHELXL-97
_audit_update_record
;
2017-10-18 deposited with the CCDC.
2017-12-14 downloaded from the CCDC.
;
_cell_angle_alpha 90.00
_cell_angle_beta 99.61(3)
_cell_angle_gamma 90.00
_cell_formula_units_Z 4
_cell_length_a 12.426(3)
_cell_length_b 23.378(5)
_cell_length_c 20.998(4)
_cell_measurement_reflns_used 20263
_cell_measurement_temperature 253(2)
_cell_measurement_theta_max 25.35
_cell_measurement_theta_min 3.08
_cell_volume 6014(2)
_computing_cell_refinement CrystalClear
_computing_data_collection CrystalClear
_computing_data_reduction CrystalStructure
_computing_structure_refinement 'SHELXL-97 (Sheldrick, 1997)'
_computing_structure_solution 'SHELXS-97 (Sheldrick, 1990)'
_diffrn_ambient_temperature 253(2)
_diffrn_detector_area_resol_mean 7.31
_diffrn_measured_fraction_theta_full 0.997
_diffrn_measured_fraction_theta_max 0.997
_diffrn_measurement_device_type 'Rigaku Mercury'
_diffrn_measurement_method \w
_diffrn_radiation_monochromator graphite
_diffrn_radiation_source 'fine-focus sealed tube'
_diffrn_radiation_type MoK\a
_diffrn_radiation_wavelength 0.71073
_diffrn_reflns_av_R_equivalents 0.0671
_diffrn_reflns_av_sigmaI/netI 0.0512
_diffrn_reflns_limit_h_max 14
_diffrn_reflns_limit_h_min -14
_diffrn_reflns_limit_k_max 28
_diffrn_reflns_limit_k_min -27
_diffrn_reflns_limit_l_max 22
_diffrn_reflns_limit_l_min -25
_diffrn_reflns_number 57756
_diffrn_reflns_theta_full 25.35
_diffrn_reflns_theta_max 25.35
_diffrn_reflns_theta_min 3.08
_exptl_absorpt_coefficient_mu 8.895
_exptl_absorpt_correction_T_max 0.2692
_exptl_absorpt_correction_T_min 0.0625
_exptl_absorpt_correction_type multi-scan
_exptl_absorpt_process_details 'Jacobson, R. (1998) Private communication'
_exptl_crystal_colour 'light yellow'
_exptl_crystal_density_diffrn 3.105
_exptl_crystal_density_method 'not measured'
_exptl_crystal_description Block
_exptl_crystal_F_000 5044
_exptl_crystal_size_max 0.70
_exptl_crystal_size_mid 0.20
_exptl_crystal_size_min 0.20
_refine_diff_density_max 2.429
_refine_diff_density_min -1.253
_refine_diff_density_rms 0.195
_refine_ls_extinction_coef 0.00092(5)
_refine_ls_extinction_expression Fc^*^=kFc[1+0.001xFc^2^\l^3^/sin(2\q)]^-1/4^
_refine_ls_extinction_method SHELXL
_refine_ls_goodness_of_fit_ref 1.127
_refine_ls_hydrogen_treatment constr
_refine_ls_matrix_type full
_refine_ls_number_parameters 426
_refine_ls_number_reflns 10968
_refine_ls_number_restraints 4
_refine_ls_restrained_S_all 1.127
_refine_ls_R_factor_all 0.0594
_refine_ls_R_factor_gt 0.0339
_refine_ls_shift/su_max 0.001
_refine_ls_shift/su_mean 0.000
_refine_ls_structure_factor_coef Fsqd
_refine_ls_weighting_details 'calc w=1/[\s^2^(Fo^2^)+(0.0547P)^2^+99.9519P] where P=(Fo^2^+2Fc^2^)/3'
_refine_ls_weighting_scheme calc
_refine_ls_wR_factor_gt 0.0806
_refine_ls_wR_factor_ref 0.0991
_reflns_number_gt 9201
_reflns_number_total 10968
_reflns_threshold_expression >2sigma(I)
_cod_data_source_file c7ce01833a2.cif
_cod_data_source_block 5
_cod_depositor_comments 'Adding full bibliography for 7229734--7229739.cif.'
_cod_original_sg_symbol_H-M 'P 21/c'
_cod_database_code 7229739

loop_
_symmetry_equiv_pos_as_xyz
'x, y, z'
'-x, y+1/2, -z+1/2'
'-x, -y, -z'
'x, -y-1/2, z-1/2'

loop_
_atom_site_label
_atom_site_type_symbol
_atom_site_fract_x
_atom_site_fract_y
_atom_site_fract_z
_atom_site_U_iso_or_equiv
_atom_site_adp_type
_atom_site_occupancy
_atom_site_symmetry_multiplicity
_atom_site_calc_flag
_atom_site_refinement_flags
Ag1 Ag 0.40722(13) 0.15543(7) 1.12300(7) 0.0724(4) Uani 1 1 d .
Ag2 Ag 0.35606(13) 0.22812(6) 0.99550(8) 0.0745(4) Uani 1 1 d .
Ag3 Ag 0.61637(16) 0.20866(8) 0.96253(9) 0.0771(6) Uani 1 1 d .
Ag4 Ag 0.66055(15) 0.12430(8) 1.10135(8) 0.0782(5) Uani 1 1 d .
Ag5 Ag 0.53796(14) 0.07233(8) 0.97439(8) 0.0775(5) Uani 1 1 d .
Ag6 Ag 0.48868(14) 0.34873(8) 0.88850(8) 0.0833(5) Uani 1 1 d .
Ag7 Ag 0.61606(15) 0.37709(9) 0.78591(10) 0.0834(6) Uani 1 1 d .
I1 I 0.56567(9) 0.23657(5) 1.08817(5) 0.0679(3) Uani 1 1 d .
I2 I 0.19713(10) 0.17213(6) 1.05193(7) 0.0751(4) Uani 1 1 d .
I3 I 0.47809(10) 0.03983(5) 1.09510(6) 0.0652(3) Uani 1 1 d .
I4 I 0.42171(9) 0.15804(5) 0.89650(6) 0.0622(3) Uani 1 1 d .
I5 I 0.31940(10) 0.34053(5) 0.95680(6) 0.0651(3) Uani 1 1 d .
I6 I 0.76364(10) 0.10777(5) 0.99003(6) 0.0664(3) Uani 1 1 d .
I7 I 0.71067(9) 0.30198(6) 0.91488(6) 0.0666(3) Uani 1 1 d .
I8 I 0.78802(10) 0.11596(6) 1.22174(6) 0.0728(4) Uani 1 1 d .
I9 I 0.55327(12) 0.46537(5) 0.86392(8) 0.0802(4) Uani 1 1 d .
I10 I 0.42814(10) 0.30677(6) 0.75232(5) 0.0721(3) Uani 1 1 d .
Dy1 Dy 0.04202(5) 0.58964(3) 0.78396(3) 0.05447(19) Uani 1 1 d .
O1 O -0.0128(9) 0.6792(5) 0.7331(5) 0.061(3) Uani 1 1 d .
O2 O 0.1737(11) 0.6147(6) 0.7237(9) 0.072(5) Uani 1 1 d .
O3 O -0.0824(9) 0.5669(5) 0.6902(6) 0.061(3) Uani 1 1 d .
O4 O -0.1333(8) 0.6076(5) 0.8138(5) 0.062(3) Uani 1 1 d .
O5 O 0.0780(8) 0.6585(4) 0.8639(5) 0.053(3) Uani 1 1 d .
O6 O 0.0110(15) 0.5206(7) 0.8625(8) 0.074(18) Uani 1 1 d .
O7 O 0.2134(11) 0.5690(6) 0.8484(6) 0.071(4) Uani 1 1 d .
O8 O 0.0930(10) 0.5033(5) 0.7413(6) 0.075(4) Uani 1 1 d .
S1 S -0.0887(4) 0.6998(2) 0.6759(3) 0.0792(14) Uani 1 1 d D
S2 S 0.2442(6) 0.6570(3) 0.6998(3) 0.0745(2) Uani 1 1 d .
S3 S -0.0905(4) 0.5231(2) 0.6372(2) 0.0653(11) Uani 1 1 d .
S4 S -0.2370(5) 0.6263(3) 0.7750(4) 0.0741(2) Uani 1 1 d .
S5 S 0.0046(3) 0.70423(17) 0.88368(19) 0.0608(9) Uani 1 1 d .
S6 S -0.0817(6) 0.4847(3) 0.8615(3) 0.0844(18) Uani 1 1 d D
S7 S 0.2444(4) 0.5684(2) 0.9218(2) 0.0664(12) Uani 1 1 d D
S8 S 0.1708(7) 0.4564(3) 0.7578(4) 0.0790(3) Uani 1 1 d .
C1 C -0.009(2) 0.7294(15) 0.6245(12) 0.081(14) Uani 1 1 d D
H1A H 0.0185 0.7659 0.6410 0.094 Uiso 1 1 calc R
H1B H -0.0516 0.7344 0.5824 0.094 Uiso 1 1 calc R
H1C H 0.0516 0.7044 0.6215 0.094 Uiso 1 1 calc R
C2 C -0.135(2) 0.7652(10) 0.7028(17) 0.086(13) Uani 1 1 d D
H2A H -0.1064 0.7700 0.7479 0.098 Uiso 1 1 calc R
H2B H -0.2133 0.7651 0.6966 0.098 Uiso 1 1 calc R
H2C H -0.1104 0.7960 0.6787 0.098 Uiso 1 1 calc R
C3 C 0.3725(19) 0.6309(12) 0.7181(12) 0.075(2) Uani 1 1 d .
H3A H 0.3873 0.6205 0.7630 0.088 Uiso 1 1 calc R
H3B H 0.4236 0.6595 0.7097 0.088 Uiso 1 1 calc R
H3C H 0.3795 0.5977 0.6921 0.088 Uiso 1 1 calc R
C4 C 0.263(2) 0.7129(11) 0.7549(11) 0.079(2) Uani 1 1 d .
H4A H 0.1977 0.7354 0.7508 0.098 Uiso 1 1 calc R
H4B H 0.3224 0.7365 0.7464 0.098 Uiso 1 1 calc R
H4C H 0.2799 0.6978 0.7979 0.098 Uiso 1 1 calc R
C5 C -0.2148(16) 0.5379(10) 0.5876(11) 0.092(7) Uani 1 1 d .
H5A H -0.2736 0.5242 0.6079 0.138 Uiso 1 1 calc R
H5B H -0.2170 0.5192 0.5467 0.138 Uiso 1 1 calc R
H5C H -0.2221 0.5784 0.5811 0.138 Uiso 1 1 calc R
C6 C -0.002(2) 0.5450(15) 0.5871(11) 0.084(12) Uani 1 1 d .
H6A H -0.0123 0.5849 0.5776 0.097 Uiso 1 1 calc R
H6B H -0.0150 0.5234 0.5477 0.097 Uiso 1 1 calc R
H6C H 0.0722 0.5387 0.6082 0.097 Uiso 1 1 calc R
C7 C -0.3142(16) 0.5634(10) 0.7543(12) 0.075(7) Uani 1 1 d .
H7A H -0.2657 0.5321 0.7501 0.093 Uiso 1 1 calc R
H7B H -0.3623 0.5691 0.7140 0.093 Uiso 1 1 calc R
H7C H -0.3563 0.5548 0.7875 0.093 Uiso 1 1 calc R
C8 C -0.3124(19) 0.6561(12) 0.8317(14) 0.085(11) Uani 1 1 d .
H8A H -0.3072 0.6314 0.8686 0.098 Uiso 1 1 calc R
H8B H -0.3876 0.6599 0.8120 0.098 Uiso 1 1 calc R
H8C H -0.2833 0.6930 0.8451 0.098 Uiso 1 1 calc R
C9 C -0.0188(18) 0.6816(9) 0.9606(10) 0.082(6) Uani 1 1 d .
H9A H -0.0571 0.6458 0.9565 0.124 Uiso 1 1 calc R
H9B H -0.0617 0.7098 0.9783 0.124 Uiso 1 1 calc R
H9C H 0.0499 0.6770 0.9888 0.124 Uiso 1 1 calc R
C10 C 0.0935(16) 0.7616(9) 0.9070(12) 0.076(7) Uani 1 1 d .
H10A H 0.1614 0.7473 0.9300 0.094 Uiso 1 1 calc R
H10B H 0.0613 0.7870 0.9345 0.094 Uiso 1 1 calc R
H10C H 0.1065 0.7820 0.8693 0.094 Uiso 1 1 calc R
C11 C -0.024(2) 0.4161(8) 0.8827(12) 0.074(18) Uani 1 1 d D
H11A H 0.0132 0.4026 0.8490 0.090 Uiso 1 1 calc R
H11B H -0.0807 0.3897 0.8884 0.090 Uiso 1 1 calc R
H11C H 0.0273 0.4190 0.9223 0.090 Uiso 1 1 calc R
C12 C -0.141(2) 0.4960(11) 0.9319(11) 0.079(18) Uani 1 1 d .
H12A H -0.1087 0.4703 0.9653 0.090 Uiso 1 1 calc R
H12B H -0.2181 0.4891 0.9220 0.090 Uiso 1 1 calc R
H12C H -0.1281 0.5348 0.9463 0.090 Uiso 1 1 calc R
C13 C 0.2881(17) 0.4988(8) 0.9433(10) 0.082(6) Uani 1 1 d .
H13A H 0.2268 0.4732 0.9358 0.093 Uiso 1 1 calc R
H13B H 0.3199 0.4979 0.9882 0.093 Uiso 1 1 calc R
H13C H 0.3414 0.4871 0.9177 0.093 Uiso 1 1 calc R
C14 C 0.3733(16) 0.6017(10) 0.9334(13) 0.081(8) Uani 1 1 d D
H14A H 0.4181 0.5842 0.9058 0.096 Uiso 1 1 calc R
H14B H 0.4075 0.5974 0.9777 0.096 Uiso 1 1 calc R
H14C H 0.3647 0.6416 0.9232 0.096 Uiso 1 1 calc R
C15 C 0.289(2) 0.4738(12) 0.7312(15) 0.084(3) Uani 1 1 d .
H15A H 0.2733 0.4862 0.6870 0.096 Uiso 1 1 calc R
H15B H 0.3363 0.4409 0.7343 0.096 Uiso 1 1 calc R
H15C H 0.3255 0.5041 0.7573 0.096 Uiso 1 1 calc R
C16 C 0.126(2) 0.3998(12) 0.7047(15) 0.085(3) Uani 1 1 d .
H16A H 0.1419 0.3640 0.7267 0.096 Uiso 1 1 calc R
H16B H 0.1627 0.4016 0.6680 0.096 Uiso 1 1 calc R
H16C H 0.0486 0.4030 0.6905 0.096 Uiso 1 1 calc R

loop_
_atom_site_aniso_label
_atom_site_aniso_U_11
_atom_site_aniso_U_22
_atom_site_aniso_U_33
_atom_site_aniso_U_23
_atom_site_aniso_U_13
_atom_site_aniso_U_12
Ag1 0.0739(9) 0.0749(10) 0.0697(9) 0.0003(7) 0.0156(7) -0.0070(7)
Ag2 0.0819(10) 0.0607(9) 0.0821(10) 0.0112(7) 0.0169(8) 0.0077(7)
Ag3 0.0745(13) 0.0753(13) 0.0830(11) -0.0053(9) 0.0175(9) -0.0380(10)
Ag4 0.0745(12) 0.0836(11) 0.0738(10) 0.0004(8) 0.0032(8) 0.0062(9)
Ag5 0.0735(11) 0.0737(11) 0.0811(11) 0.0039(8) 0.0074(8) -0.0056(9)
Ag6 0.0829(11) 0.0995(13) 0.0735(10) 0.0000(8) 0.0303(8) -0.0143(9)
Ag7 0.0879(12) 0.0925(14) 0.0848(15) -0.0240(11) 0.0586(11) -0.0226(10)
I1 0.0597(6) 0.0895(6) 0.0547(6) 0.0027(5) 0.0077(5) -0.0087(5)
I2 0.0544(7) 0.0879(9) 0.0845(9) 0.0164(7) 0.0163(6) 0.0047(6)
I3 0.0782(8) 0.0441(6) 0.0796(8) -0.0082(5) 0.0316(6) -0.0035(5)
I4 0.0615(7) 0.0599(7) 0.0625(7) -0.0113(5) 0.0025(5) -0.0015(5)
I5 0.0702(7) 0.0501(7) 0.0807(8) 0.0132(5) 0.0287(6) 0.0092(5)
I6 0.0648(7) 0.0647(7) 0.0731(8) 0.0014(6) 0.0215(6) 0.0010(6)
I7 0.0565(7) 0.0750(8) 0.0670(7) 0.0221(6) 0.0070(5) 0.0007(6)
I8 0.0590(7) 0.1040(10) 0.0575(7) 0.0102(6) 0.0155(5) 0.0201(7)
I9 0.0855(9) 0.0551(7) 0.1107(11) 0.0003(7) 0.0471(8) -0.0028(6)
I10 0.0652(7) 0.0835(9) 0.0665(6) -0.0033(5) 0.0092(5) -0.0148(6)
Dy1 0.0667(4) 0.0548(4) 0.0426(4) -0.0015(3) 0.0113(3) 0.0020(3)
O1 0.064(7) 0.047(6) 0.068(7) 0.018(5) 0.001(6) 0.006(5)
O2 0.070(9) 0.091(11) 0.062(15) 0.022(10) 0.018(10) 0.001(7)
O3 0.057(7) 0.052(7) 0.071(7) -0.020(6) 0.004(5) 0.001(5)
O4 0.041(6) 0.080(8) 0.065(7) -0.002(6) 0.011(5) 0.004(5)
O5 0.055(6) 0.054(6) 0.045(6) -0.014(5) -0.001(5) 0.018(5)
O6 0.062(5) 0.072(4) 0.088(4) 0.015(3) 0.028(4) -0.027(3)
O7 0.075(10) 0.076(10) 0.057(7) -0.015(7) -0.008(7) 0.011(8)
O8 0.062(7) 0.067(8) 0.090(9) -0.011(7) 0.010(6) 0.017(6)
S1 0.065(3) 0.073(3) 0.093(4) 0.020(3) -0.005(3) -0.003(2)
S2 0.064(4) 0.071(5) 0.090(4) 0.004(4) 0.014(3) -0.012(4)
S3 0.070(3) 0.057(3) 0.069(3) -0.015(2) 0.013(2) -0.001(2)
S4 0.075(3) 0.080(5) 0.071(5) 0.013(4) 0.012(3) 0.008(3)
S5 0.051(2) 0.079(2) 0.052(2) -0.0078(17) 0.0082(17) 0.0069(17)
S6 0.072(5) 0.092(4) 0.098(4) 0.015(3) 0.028(4) -0.027(3)
S7 0.075(3) 0.058(3) 0.063(3) 0.000(2) 0.003(2) 0.020(2)
S8 0.084(6) 0.075(5) 0.080(6) 0.012(5) 0.010(5) 0.003(5)
C1 0.075(3) 0.082(4) 0.086(18) 0.009(2) 0.021(17) -0.013(2)
C2 0.093(2) 0.080(2) 0.084(4) 0.01(2) 0.014(2) 0.008(18)
C3 0.094(4) 0.071(5) 0.060(4) 0.014(4) 0.004(3) -0.012(4)
C4 0.094(4) 0.076(5) 0.067(4) 0.004(4) 0.021(3) -0.002(4)
C5 0.071(13) 0.093(16) 0.085(17) -0.029(13) -0.004(12) -0.004(11)
C6 0.093(2) 0.072(4) 0.090(14) -0.016(18) 0.024(14) -0.005(2)
C7 0.052(11) 0.078(18) 0.091(18) 0.019(15) -0.001(11) -0.020(11)
C8 0.077(16) 0.085(3) 0.087(3) 0.02(2) 0.020(17) 0.005(16)
C9 0.091(15) 0.079(14) 0.079(13) -0.004(11) 0.019(11) 0.031(12)
C10 0.064(12) 0.076(14) 0.087(19) -0.028(13) 0.014(12) -0.013(10)
C11 0.062(5) 0.092(4) 0.078(4) 0.015(3) 0.028(4) -0.027(3)
C12 0.074(5) 0.092(4) 0.069(4) 0.015(3) 0.028(4) -0.027(3)
C13 0.085(14) 0.067(13) 0.099(15) 0.026(11) 0.029(12) 0.029(11)
C14 0.073(2) 0.081(16) 0.073(19) -0.008(14) 0.007(16) -0.010(15)
C15 0.081(6) 0.083(5) 0.084(6) -0.012(5) 0.010(5) 0.013(5)
C16 0.075(6) 0.095(5) 0.078(6) -0.012(5) 0.022(5) 0.008(5)

loop_
_atom_type_symbol
_atom_type_description
_atom_type_scat_dispersion_real
_atom_type_scat_dispersion_imag
_atom_type_scat_source
C C 0.0033 0.0016 'International Tables Vol C Tables 4.2.6.8 and 6.1.1.4'
H H 0.0000 0.0000 'International Tables Vol C Tables 4.2.6.8 and 6.1.1.4'
O O 0.0106 0.0060 'International Tables Vol C Tables 4.2.6.8 and 6.1.1.4'
S S 0.1246 0.1234 'International Tables Vol C Tables 4.2.6.8 and 6.1.1.4'
Ag Ag -0.8971 1.1015 'International Tables Vol C Tables 4.2.6.8 and 6.1.1.4'
I I -0.4742 1.8119 'International Tables Vol C Tables 4.2.6.8 and 6.1.1.4'
Dy Dy -0.1892 4.4098 'International Tables Vol C Tables 4.2.6.8 and 6.1.1.4'

loop_
_geom_angle_atom_site_label_1
_geom_angle_atom_site_label_2
_geom_angle_atom_site_label_3
_geom_angle
_geom_angle_site_symmetry_1
_geom_angle_site_symmetry_3
I2 Ag1 I10 113.28(7) . 4_566
I2 Ag1 I1 112.52(6) . .
I10 Ag1 I1 94.59(6) 4_566 .
I2 Ag1 I3 107.79(6) . .
I10 Ag1 I3 119.85(7) 4_566 .
I1 Ag1 I3 108.17(6) . .
I5 Ag2 I2 118.46(7) . .
I5 Ag2 I4 112.48(6) . .
I2 Ag2 I4 110.27(7) . .
I5 Ag2 I1 102.21(6) . .
I2 Ag2 I1 110.87(6) . .
I4 Ag2 I1 100.79(6) . .
I7 Ag3 I4 122.31(8) . .
I7 Ag3 I1 108.98(7) . .
I4 Ag3 I1 104.03(7) . .
I7 Ag3 I6 114.45(8) . .
I4 Ag3 I6 102.13(7) . .
I1 Ag3 I6 102.84(7) . .
I8 Ag4 I1 108.47(7) . .
I8 Ag4 I6 118.07(7) . .
I1 Ag4 I6 106.03(6) . .
I8 Ag4 I3 107.97(7) . .
I1 Ag4 I3 107.64(7) . .
I6 Ag4 I3 108.24(7) . .
I4 Ag5 I3 121.17(7) . .
I4 Ag5 I6 104.78(7) . .
I3 Ag5 I6 111.50(7) . .
I4 Ag5 I3 110.68(7) . 3_657
I3 Ag5 I3 101.15(6) . 3_657
I6 Ag5 I3 106.92(7) . 3_657
I5 Ag6 I9 114.59(7) . .
I5 Ag6 I7 130.87(7) . .
I9 Ag6 I7 95.97(6) . .
I5 Ag6 I10 112.56(7) . .
I9 Ag6 I10 99.78(6) . .
I7 Ag6 I10 97.85(7) . .
I8 Ag7 I9 124.10(8) 4_565 .
I8 Ag7 I10 126.35(8) 4_565 .
I9 Ag7 I10 105.73(7) . .
Ag4 I1 Ag3 74.51(6) . .
Ag4 I1 Ag1 70.40(6) . .
Ag3 I1 Ag1 109.99(6) . .
Ag4 I1 Ag2 107.57(6) . .
Ag3 I1 Ag2 71.90(6) . .
Ag1 I1 Ag2 64.41(5) . .
Ag2 I2 Ag1 68.30(5) . .
Ag5 I3 Ag1 93.63(6) . .
Ag5 I3 Ag5 78.85(6) . 3_657
Ag1 I3 Ag5 155.20(7) . 3_657
Ag5 I3 Ag4 63.67(6) . .
Ag1 I3 Ag4 68.51(5) . .
Ag5 I3 Ag4 126.02(6) 3_657 .
Ag5 I4 Ag3 72.62(6) . .
Ag5 I4 Ag2 99.50(6) . .
Ag3 I4 Ag2 74.35(6) . .
Ag6 I5 Ag2 96.72(6) . .
Ag4 I6 Ag5 64.85(6) . .
Ag4 I6 Ag3 73.05(6) . .
Ag5 I6 Ag3 69.65(6) . .
Ag3 I7 Ag6 85.39(7) . .
Ag7 I8 Ag4 94.10(7) 4_566 .
Ag7 I9 Ag6 61.95(6) . .
Ag1 I10 Ag7 89.86(7) 4_565 .
Ag1 I10 Ag6 141.48(7) 4_565 .
Ag7 I10 Ag6 60.65(6) . .
O2 Dy1 O5 98.8(5) . .
O2 Dy1 O8 75.3(5) . .
O5 Dy1 O8 147.8(4) . .
O2 Dy1 O3 91.4(6) . .
O5 Dy1 O3 141.7(4) . .
O8 Dy1 O3 70.5(4) . .
O2 Dy1 O7 73.3(6) . .
O5 Dy1 O7 71.4(4) . .
O8 Dy1 O7 76.6(4) . .
O3 Dy1 O7 146.4(4) . .
O2 Dy1 O6 139.8(6) . .
O5 Dy1 O6 90.2(5) . .
O8 Dy1 O6 76.5(6) . .
O3 Dy1 O6 105.5(5) . .
O7 Dy1 O6 72.6(6) . .
O2 Dy1 O1 73.0(5) . .
O5 Dy1 O1 73.9(4) . .
O8 Dy1 O1 131.2(4) . .
O3 Dy1 O1 74.1(4) . .
O7 Dy1 O1 126.3(5) . .
O6 Dy1 O1 146.4(5) . .
O2 Dy1 O4 148.9(5) . .
O5 Dy1 O4 76.3(4) . .
O8 Dy1 O4 124.5(4) . .
O3 Dy1 O4 76.1(4) . .
O7 Dy1 O4 130.7(4) . .
O6 Dy1 O4 71.3(5) . .
O1 Dy1 O4 76.2(4) . .
S1 O1 Dy1 137.9(7) . .
S2 O2 Dy1 151.6(11) . .
S3 O3 Dy1 136.6(7) . .
S4 O4 Dy1 131.0(7) . .
S5 O5 Dy1 129.8(6) . .
S6 O6 Dy1 127.8(10) . .
S7 O7 Dy1 129.0(8) . .
S8 O8 Dy1 140.1(8) . .
O1 S1 C1 106.3(11) . .
O1 S1 C2 102.7(13) . .
C1 S1 C2 96.1(17) . .
O2 S2 C3 105.8(11) . .
O2 S2 C4 107.7(11) . .
C3 S2 C4 95.9(13) . .
O3 S3 C6 106.2(11) . .
O3 S3 C5 104.5(8) . .
C6 S3 C5 99.8(13) . .
O4 S4 C7 106.2(9) . .
O4 S4 C8 104.9(11) . .
C7 S4 C8 99.6(13) . .
O5 S5 C10 103.7(8) . .
O5 S5 C9 103.8(8) . .
C10 S5 C9 99.5(11) . .
O6 S6 C12 110.2(11) . .
O6 S6 C11 103.6(12) . .
C12 S6 C11 97.6(12) . .
O7 S7 C13 106.5(9) . .
O7 S7 C14 101.9(11) . .
C13 S7 C14 98.0(12) . .
O8 S8 C15 108.4(12) . .
O8 S8 C16 106.7(12) . .
C15 S8 C16 99.9(14) . .
S1 C1 H1A 109.5 . .
S1 C1 H1B 109.5 . .
H1A C1 H1B 109.5 . .
S1 C1 H1C 109.5 . .
H1A C1 H1C 109.5 . .
H1B C1 H1C 109.5 . .
S1 C2 H2A 109.5 . .
S1 C2 H2B 109.5 . .
H2A C2 H2B 109.5 . .
S1 C2 H2C 109.5 . .
H2A C2 H2C 109.5 . .
H2B C2 H2C 109.5 . .
S2 C3 H3A 109.5 . .
S2 C3 H3B 109.5 . .
H3A C3 H3B 109.5 . .
S2 C3 H3C 109.5 . .
H3A C3 H3C 109.5 . .
H3B C3 H3C 109.5 . .
S2 C4 H4A 109.5 . .
S2 C4 H4B 109.5 . .
H4A C4 H4B 109.5 . .
S2 C4 H4C 109.5 . .
H4A C4 H4C 109.5 . .
H4B C4 H4C 109.5 . .
S3 C5 H5A 109.5 . .
S3 C5 H5B 109.5 . .
H5A C5 H5B 109.5 . .
S3 C5 H5C 109.5 . .
H5A C5 H5C 109.5 . .
H5B C5 H5C 109.5 . .
S3 C6 H6A 109.5 . .
S3 C6 H6B 109.5 . .
H6A C6 H6B 109.5 . .
S3 C6 H6C 109.5 . .
H6A C6 H6C 109.5 . .
H6B C6 H6C 109.5 . .
S4 C7 H7A 109.5 . .
S4 C7 H7B 109.5 . .
H7A C7 H7B 109.5 . .
S4 C7 H7C 109.5 . .
H7A C7 H7C 109.5 . .
H7B C7 H7C 109.5 . .
S4 C8 H8A 109.5 . .
S4 C8 H8B 109.5 . .
H8A C8 H8B 109.5 . .
S4 C8 H8C 109.5 . .
H8A C8 H8C 109.5 . .
H8B C8 H8C 109.5 . .
S5 C9 H9A 109.5 . .
S5 C9 H9B 109.5 . .
H9A C9 H9B 109.5 . .
S5 C9 H9C 109.5 . .
H9A C9 H9C 109.5 . .
H9B C9 H9C 109.5 . .
S5 C10 H10A 109.5 . .
S5 C10 H10B 109.5 . .
H10A C10 H10B 109.5 . .
S5 C10 H10C 109.5 . .
H10A C10 H10C 109.5 . .
H10B C10 H10C 109.5 . .
S6 C11 H11A 109.5 . .
S6 C11 H11B 109.5 . .
H11A C11 H11B 109.5 . .
S6 C11 H11C 109.5 . .
H11A C11 H11C 109.5 . .
H11B C11 H11C 109.5 . .
S6 C12 H12A 109.5 . .
S6 C12 H12B 109.5 . .
H12A C12 H12B 109.5 . .
S6 C12 H12C 109.5 . .
H12A C12 H12C 109.5 . .
H12B C12 H12C 109.5 . .
S7 C13 H13A 109.5 . .
S7 C13 H13B 109.5 . .
H13A C13 H13B 109.5 . .
S7 C13 H13C 109.5 . .
H13A C13 H13C 109.5 . .
H13B C13 H13C 109.5 . .
S7 C14 H14A 109.5 . .
S7 C14 H14B 109.5 . .
H14A C14 H14B 109.5 . .
S7 C14 H14C 109.5 . .
H14A C14 H14C 109.5 . .
H14B C14 H14C 109.5 . .
S8 C15 H15A 109.5 . .
S8 C15 H15B 109.5 . .
H15A C15 H15B 109.5 . .
S8 C15 H15C 109.5 . .
H15A C15 H15C 109.5 . .
H15B C15 H15C 109.5 . .
S8 C16 H16A 109.5 . .
S8 C16 H16B 109.5 . .
H16A C16 H16B 109.5 . .
S8 C16 H16C 109.5 . .
H16A C16 H16C 109.5 . .
H16B C16 H16C 109.5 . .

loop_
_geom_bond_atom_site_label_1
_geom_bond_atom_site_label_2
_geom_bond_distance
_geom_bond_site_symmetry_2
Ag1 I2 2.810(2) .
Ag1 I10 2.8261(19) 4_566
Ag1 I1 2.9139(19) .
Ag1 I3 2.932(2) .
Ag2 I5 2.7658(19) .
Ag2 I2 2.793(2) .
Ag2 I4 2.870(2) .
Ag2 I1 2.986(2) .
Ag3 I7 2.743(2) .
Ag3 I4 2.838(2) .
Ag3 I1 2.887(2) .
Ag3 I6 2.982(3) .
Ag4 I8 2.757(2) .
Ag4 I1 2.872(2) .
Ag4 I6 2.873(2) .
Ag4 I3 2.993(2) .
Ag5 I4 2.826(2) .
Ag5 I3 2.861(2) .
Ag5 I6 2.890(2) .
Ag5 I3 2.991(2) 3_657
Ag6 I5 2.743(2) .
Ag6 I9 2.913(2) .
Ag6 I7 2.933(2) .
Ag6 I10 2.998(2) .
Ag7 I8 2.715(2) 4_565
Ag7 I9 2.825(2) .
Ag7 I10 2.847(2) .
I3 Ag5 2.991(2) 3_657
I8 Ag7 2.715(2) 4_566
I10 Ag1 2.826(2) 4_565
Dy1 O2 2.305(12) .
Dy1 O5 2.315(10) .
Dy1 O8 2.338(11) .
Dy1 O3 2.352(11) .
Dy1 O7 2.374(12) .
Dy1 O6 2.385(15) .
Dy1 O1 2.398(10) .
Dy1 O4 2.403(10) .
O1 S1 1.477(11) .
O2 S2 1.465(14) .
O3 S3 1.503(11) .
O4 S4 1.471(12) .
O5 S5 1.508(10) .
O6 S6 1.423(17) .
O7 S7 1.524(13) .
O8 S8 1.464(13) .
S1 C1 1.731(15) .
S1 C2 1.759(16) .
S2 C3 1.69(3) .
S2 C4 1.73(3) .
S3 C6 1.73(3) .
S3 C5 1.75(2) .
S4 C7 1.77(2) .
S4 C8 1.77(2) .
S5 C10 1.756(19) .
S5 C9 1.77(2) .
S6 C12 1.78(2) .
S6 C11 1.783(16) .
S7 C13 1.751(18) .
S7 C14 1.762(16) .
S8 C15 1.71(3) .
S8 C16 1.76(3) .
C1 H1A 0.9600 .
C1 H1B 0.9600 .
C1 H1C 0.9600 .
C2 H2A 0.9600 .
C2 H2B 0.9600 .
C2 H2C 0.9600 .
C3 H3A 0.9600 .
C3 H3B 0.9600 .
C3 H3C 0.9600 .
C4 H4A 0.9600 .
C4 H4B 0.9600 .
C4 H4C 0.9600 .
C5 H5A 0.9600 .
C5 H5B 0.9600 .
C5 H5C 0.9600 .
C6 H6A 0.9600 .
C6 H6B 0.9600 .
C6 H6C 0.9600 .
C7 H7A 0.9600 .
C7 H7B 0.9600 .
C7 H7C 0.9600 .
C8 H8A 0.9600 .
C8 H8B 0.9600 .
C8 H8C 0.9600 .
C9 H9A 0.9600 .
C9 H9B 0.9600 .
C9 H9C 0.9600 .
C10 H10A 0.9600 .
C10 H10B 0.9600 .
C10 H10C 0.9600 .
C11 H11A 0.9600 .
C11 H11B 0.9600 .
C11 H11C 0.9600 .
C12 H12A 0.9600 .
C12 H12B 0.9600 .
C12 H12C 0.9600 .
C13 H13A 0.9600 .
C13 H13B 0.9600 .
C13 H13C 0.9600 .
C14 H14A 0.9600 .
C14 H14B 0.9600 .
C14 H14C 0.9600 .
C15 H15A 0.9600 .
C15 H15B 0.9600 .
C15 H15C 0.9600 .
C16 H16A 0.9600 .
C16 H16B 0.9600 .
C16 H16C 0.9600 .

loop_
_geom_torsion_atom_site_label_1
_geom_torsion_atom_site_label_2
_geom_torsion_atom_site_label_3
_geom_torsion_atom_site_label_4
_geom_torsion
_geom_torsion_site_symmetry_1
_geom_torsion_site_symmetry_4
I8 Ag4 I1 Ag3 142.67(8) . .
I6 Ag4 I1 Ag3 14.93(6) . .
I3 Ag4 I1 Ag3 -100.74(7) . .
I8 Ag4 I1 Ag1 -98.95(8) . .
I6 Ag4 I1 Ag1 133.31(7) . .
I3 Ag4 I1 Ag1 17.65(6) . .
I8 Ag4 I1 Ag2 -152.53(7) . .
I6 Ag4 I1 Ag2 79.72(7) . .
I3 Ag4 I1 Ag2 -35.94(8) . .
I7 Ag3 I1 Ag4 -135.99(8) . .
I4 Ag3 I1 Ag4 92.05(7) . .
I6 Ag3 I1 Ag4 -14.16(6) . .
I7 Ag3 I1 Ag1 162.12(7) . .
I4 Ag3 I1 Ag1 30.17(9) . .
I6 Ag3 I1 Ag1 -76.05(7) . .
I7 Ag3 I1 Ag2 109.17(8) . .
I4 Ag3 I1 Ag2 -22.79(6) . .
I6 Ag3 I1 Ag2 -129.00(6) . .
I2 Ag1 I1 Ag4 -137.04(7) . .
I10 Ag1 I1 Ag4 105.41(6) 4_566 .
I3 Ag1 I1 Ag4 -18.08(6) . .
I2 Ag1 I1 Ag3 -72.59(9) . .
I10 Ag1 I1 Ag3 169.87(6) 4_566 .
I3 Ag1 I1 Ag3 46.37(8) . .
I2 Ag1 I1 Ag2 -15.33(6) . .
I10 Ag1 I1 Ag2 -132.87(6) 4_566 .
I3 Ag1 I1 Ag2 103.63(7) . .
I5 Ag2 I1 Ag4 -160.38(6) . .
I2 Ag2 I1 Ag4 72.44(8) . .
I4 Ag2 I1 Ag4 -44.31(7) . .
I5 Ag2 I1 Ag3 -93.84(7) . .
I2 Ag2 I1 Ag3 138.98(8) . .
I4 Ag2 I1 Ag3 22.22(6) . .
I5 Ag2 I1 Ag1 142.42(7) . .
I2 Ag2 I1 Ag1 15.24(6) . .
I4 Ag2 I1 Ag1 -101.51(6) . .
I5 Ag2 I2 Ag1 -133.00(8) . .
I4 Ag2 I2 Ag1 95.41(7) . .
I1 Ag2 I2 Ag1 -15.35(6) . .
I10 Ag1 I2 Ag2 121.75(8) 4_566 .
I1 Ag1 I2 Ag2 15.92(6) . .
I3 Ag1 I2 Ag2 -103.26(7) . .
I4 Ag5 I3 Ag1 -33.47(8) . .
I6 Ag5 I3 Ag1 90.49(7) . .
I3 Ag5 I3 Ag1 -156.15(7) 3_657 .
I4 Ag5 I3 Ag5 122.68(9) . 3_657
I6 Ag5 I3 Ag5 -113.36(9) . 3_657
I3 Ag5 I3 Ag5 0.0 3_657 3_657
I4 Ag5 I3 Ag4 -97.30(9) . .
I6 Ag5 I3 Ag4 26.66(6) . .
I3 Ag5 I3 Ag4 140.02(7) 3_657 .
I2 Ag1 I3 Ag5 79.64(7) . .
I10 Ag1 I3 Ag5 -148.86(7) 4_566 .
I1 Ag1 I3 Ag5 -42.27(7) . .
I2 Ag1 I3 Ag5 8.58(17) . 3_657
I10 Ag1 I3 Ag5 140.07(13) 4_566 3_657
I1 Ag1 I3 Ag5 -113.34(14) . 3_657
I2 Ag1 I3 Ag4 139.47(7) . .
I10 Ag1 I3 Ag4 -89.04(8) 4_566 .
I1 Ag1 I3 Ag4 17.55(6) . .
I8 Ag4 I3 Ag5 -155.13(8) . .
I1 Ag4 I3 Ag5 87.96(7) . .
I6 Ag4 I3 Ag5 -26.24(6) . .
I8 Ag4 I3 Ag1 99.16(7) . .
I1 Ag4 I3 Ag1 -17.76(6) . .
I6 Ag4 I3 Ag1 -131.96(7) . .
I8 Ag4 I3 Ag5 -103.92(9) . 3_657
I1 Ag4 I3 Ag5 139.16(7) . 3_657
I6 Ag4 I3 Ag5 24.96(10) . 3_657
I3 Ag5 I4 Ag3 101.23(8) . .
I6 Ag5 I4 Ag3 -25.82(7) . .
I3 Ag5 I4 Ag3 -140.74(8) 3_657 .
I3 Ag5 I4 Ag2 31.05(9) . .
I6 Ag5 I4 Ag2 -96.01(7) . .
I3 Ag5 I4 Ag2 149.08(6) 3_657 .
I7 Ag3 I4 Ag5 154.24(10) . .
I1 Ag3 I4 Ag5 -82.07(7) . .
I6 Ag3 I4 Ag5 24.67(6) . .
I7 Ag3 I4 Ag2 -100.25(10) . .
I1 Ag3 I4 Ag2 23.44(6) . .
I6 Ag3 I4 Ag2 130.18(7) . .
I5 Ag2 I4 Ag5 154.66(7) . .
I2 Ag2 I4 Ag5 -70.71(7) . .
I1 Ag2 I4 Ag5 46.49(7) . .
I5 Ag2 I4 Ag3 85.85(8) . .
I2 Ag2 I4 Ag3 -139.52(7) . .
I1 Ag2 I4 Ag3 -22.33(6) . .
I9 Ag6 I5 Ag2 -161.44(7) . .
I7 Ag6 I5 Ag2 -38.26(11) . .
I10 Ag6 I5 Ag2 85.45(8) . .
I2 Ag2 I5 Ag6 -169.02(7) . .
I4 Ag2 I5 Ag6 -38.42(8) . .
I1 Ag2 I5 Ag6 68.85(7) . .
I8 Ag4 I6 Ag5 148.64(9) . .
I1 Ag4 I6 Ag5 -89.56(7) . .
I3 Ag4 I6 Ag5 25.69(6) . .
I8 Ag4 I6 Ag3 -136.35(9) . .
I1 Ag4 I6 Ag3 -14.55(6) . .
I3 Ag4 I6 Ag3 100.70(7) . .
I4 Ag5 I6 Ag4 105.21(7) . .
I3 Ag5 I6 Ag4 -27.57(7) . .
I3 Ag5 I6 Ag4 -137.27(7) 3_657 .
I4 Ag5 I6 Ag3 24.96(6) . .
I3 Ag5 I6 Ag3 -107.83(7) . .
I3 Ag5 I6 Ag3 142.47(7) 3_657 .
I7 Ag3 I6 Ag4 132.30(8) . .
I4 Ag3 I6 Ag4 -93.40(7) . .
I1 Ag3 I6 Ag4 14.26(6) . .
I7 Ag3 I6 Ag5 -158.86(8) . .
I4 Ag3 I6 Ag5 -24.56(6) . .
I1 Ag3 I6 Ag5 83.10(7) . .
I4 Ag3 I7 Ag6 45.35(10) . .
I1 Ag3 I7 Ag6 -76.04(8) . .
I6 Ag3 I7 Ag6 169.46(7) . .
I5 Ag6 I7 Ag3 36.59(10) . .
I9 Ag6 I7 Ag3 166.66(7) . .
I10 Ag6 I7 Ag3 -92.57(7) . .
I1 Ag4 I8 Ag7 66.71(8) . 4_566
I6 Ag4 I8 Ag7 -172.75(8) . 4_566
I3 Ag4 I8 Ag7 -49.66(8) . 4_566
I8 Ag7 I9 Ag6 -156.60(13) 4_565 .
I10 Ag7 I9 Ag6 44.28(7) . .
I5 Ag6 I9 Ag7 -160.82(10) . .
I7 Ag6 I9 Ag7 58.70(7) . .
I10 Ag6 I9 Ag7 -40.36(7) . .
I8 Ag7 I10 Ag1 -47.86(12) 4_565 4_565
I9 Ag7 I10 Ag1 110.65(8) . 4_565
I8 Ag7 I10 Ag6 158.11(13) 4_565 .
I9 Ag7 I10 Ag6 -43.38(7) . .
I5 Ag6 I10 Ag1 117.83(10) . 4_565
I9 Ag6 I10 Ag1 -4.10(12) . 4_565
I7 Ag6 I10 Ag1 -101.59(11) . 4_565
I5 Ag6 I10 Ag7 162.51(10) . .
I9 Ag6 I10 Ag7 40.58(7) . .
I7 Ag6 I10 Ag7 -56.91(7) . .
O2 Dy1 O1 S1 99.3(12) . .
O5 Dy1 O1 S1 -156.0(12) . .
O8 Dy1 O1 S1 47.5(13) . .
O3 Dy1 O1 S1 2.7(10) . .
O7 Dy1 O1 S1 152.7(10) . .
O6 Dy1 O1 S1 -91.4(14) . .
O4 Dy1 O1 S1 -76.5(11) . .
O5 Dy1 O2 S2 -29(2) . .
O8 Dy1 O2 S2 -177(2) . .
O3 Dy1 O2 S2 114(2) . .
O7 Dy1 O2 S2 -97(2) . .
O6 Dy1 O2 S2 -130(2) . .
O1 Dy1 O2 S2 41(2) . .
O4 Dy1 O2 S2 49(3) . .
O2 Dy1 O3 S3 65.5(11) . .
O5 Dy1 O3 S3 171.6(8) . .
O8 Dy1 O3 S3 -8.4(10) . .
O7 Dy1 O3 S3 4.2(16) . .
O6 Dy1 O3 S3 -77.6(11) . .
O1 Dy1 O3 S3 137.4(11) . .
O4 Dy1 O3 S3 -143.3(11) . .
O2 Dy1 O4 S4 38.5(16) . .
O5 Dy1 O4 S4 122.7(10) . .
O8 Dy1 O4 S4 -84.5(11) . .
O3 Dy1 O4 S4 -30.4(10) . .
O7 Dy1 O4 S4 172.7(9) . .
O6 Dy1 O4 S4 -142.3(11) . .
O1 Dy1 O4 S4 46.3(10) . .
O2 Dy1 O5 S5 121.0(9) . .
O8 Dy1 O5 S5 -162.7(8) . .
O3 Dy1 O5 S5 17.3(13) . .
O7 Dy1 O5 S5 -170.0(10) . .
O6 Dy1 O5 S5 -98.4(9) . .
O1 Dy1 O5 S5 51.6(8) . .
O4 Dy1 O5 S5 -27.7(8) . .
O2 Dy1 O6 S6 -128.9(14) . .
O5 Dy1 O6 S6 127.3(13) . .
O8 Dy1 O6 S6 -82.3(13) . .
O3 Dy1 O6 S6 -17.3(15) . .
O7 Dy1 O6 S6 -162.3(15) . .
O1 Dy1 O6 S6 67.1(17) . .
O4 Dy1 O6 S6 51.8(13) . .
O2 Dy1 O7 S7 151.6(12) . .
O5 Dy1 O7 S7 46.0(10) . .
O8 Dy1 O7 S7 -130.0(12) . .
O3 Dy1 O7 S7 -142.2(8) . .
O6 Dy1 O7 S7 -50.2(11) . .
O1 Dy1 O7 S7 98.4(12) . .
O4 Dy1 O7 S7 -5.7(15) . .
O2 Dy1 O8 S8 91.2(15) . .
O5 Dy1 O8 S8 8(2) . .
O3 Dy1 O8 S8 -171.8(16) . .
O7 Dy1 O8 S8 15.3(14) . .
O6 Dy1 O8 S8 -59.8(15) . .
O1 Dy1 O8 S8 142.2(13) . .
O4 Dy1 O8 S8 -115.3(14) . .
Dy1 O1 S1 C1 -114.7(16) . .
Dy1 O1 S1 C2 145.0(15) . .
Dy1 O2 S2 C3 126(2) . .
Dy1 O2 S2 C4 25(3) . .
Dy1 O3 S3 C6 -76.2(15) . .
Dy1 O3 S3 C5 178.8(12) . .
Dy1 O4 S4 C7 96.7(12) . .
Dy1 O4 S4 C8 -158.4(12) . .
Dy1 O5 S5 C10 -146.0(11) . .
Dy1 O5 S5 C9 110.4(11) . .
Dy1 O6 S6 C12 -122.6(14) . .
Dy1 O6 S6 C11 133.8(13) . .
Dy1 O7 S7 C13 119.5(11) . .
Dy1 O7 S7 C14 -138.3(13) . .
Dy1 O8 S8 C15 -88.3(17) . .
Dy1 O8 S8 C16 165.0(15) . .
